data_4340306
loop_
_publ_author_name
'Hong, Keunil'
'Bak, Woojeong'
'Chun, Hyungphil'

_publ_section_title
;
 Robust Molecular Crystals of Titanium(IV)-oxo-Carboxylate Clusters
 Showing Water Stability and CO2 Sorption Capability.
;
_journal_issue 14
_journal_name_full 'Inorganic chemistry'
_journal_page_first 7288
_journal_page_last 7293
_journal_paper_doi 10.1021/ic500629y
_journal_volume 53
_journal_year 2014
_chemical_formula_moiety '[Ti6O6(4-tbbz)6(OiPr)6]'
_chemical_formula_sum 'C84 H120 O24 Ti6'
_chemical_formula_weight 1801.20
_chemical_name_systematic
; 
 ? 
;
_space_group_IT_number 205
_symmetry_cell_setting cubic
_symmetry_space_group_name_Hall '-P 2ac 2ab 3'
_symmetry_space_group_name_H-M 'P a -3'
_atom_sites_solution_hydrogens geom
_atom_sites_solution_primary direct
_atom_sites_solution_secondary difmap
_audit_creation_method SHELXL-97
_cell_angle_alpha 90.00
_cell_angle_beta 90.00
_cell_angle_gamma 90.00
_cell_formula_units_Z 4
_cell_length_a 21.821(3)
_cell_length_b 21.821(3)
_cell_length_c 21.821(3)
_cell_measurement_temperature 195(2)
_cell_volume 10390(2)
_computing_cell_refinement HKL3000
_computing_data_collection 'PAL ADSC Quantum-210 ADX Program'
_computing_data_reduction HKL3000
_computing_molecular_graphics 'Diamond 3'
_computing_structure_refinement 'Bruker SHELXTL-XL'
_computing_structure_solution 'Bruker SHELXTL-XS'
_diffrn_ambient_temperature 195(2)
_diffrn_measured_fraction_theta_full 0.994
_diffrn_measured_fraction_theta_max 0.994
_diffrn_measurement_device_type 'ADSC Q210 CCD area detector'
_diffrn_measurement_method 'omega scan'
_diffrn_radiation_monochromator 'Si(111) double crystal monochromator'
_diffrn_radiation_source 'PLSII 2D bending magnet'
_diffrn_radiation_type Synchrotron
_diffrn_radiation_wavelength 0.64999
_diffrn_reflns_av_R_equivalents 0.0676
_diffrn_reflns_av_sigmaI/netI 0.0230
_diffrn_reflns_limit_h_max 33
_diffrn_reflns_limit_h_min -33
_diffrn_reflns_limit_k_max 30
_diffrn_reflns_limit_k_min -34
_diffrn_reflns_limit_l_max 34
_diffrn_reflns_limit_l_min -34
_diffrn_reflns_number 122467
_diffrn_reflns_theta_full 31.99
_diffrn_reflns_theta_max 31.99
_diffrn_reflns_theta_min 1.91
_exptl_absorpt_coefficient_mu 0.381
_exptl_absorpt_correction_T_max 0.9629
_exptl_absorpt_correction_T_min 0.9277
_exptl_absorpt_correction_type multi-scan
_exptl_absorpt_process_details 'HKL3000 Scalepack'
_exptl_crystal_density_diffrn 1.152
_exptl_crystal_density_method 'not measured'
_exptl_crystal_F_000 3792
_exptl_crystal_size_max 0.20
_exptl_crystal_size_mid 0.20
_exptl_crystal_size_min 0.10
_platon_squeeze_details ' ?'
_refine_diff_density_max 0.810
_refine_diff_density_min -0.932
_refine_diff_density_rms 0.089
_refine_ls_extinction_coef 0.0120(15)
_refine_ls_extinction_expression Fc^*^=kFc[1+0.001xFc^2^\l^3^/sin(2\q)]^-1/4^
_refine_ls_extinction_method SHELXL
_refine_ls_goodness_of_fit_ref 1.085
_refine_ls_hydrogen_treatment constr
_refine_ls_matrix_type full
_refine_ls_number_parameters 185
_refine_ls_number_reflns 7824
_refine_ls_number_restraints 42
_refine_ls_restrained_S_all 1.154
_refine_ls_R_factor_all 0.0685
_refine_ls_R_factor_gt 0.0550
_refine_ls_shift/su_max 0.001
_refine_ls_shift/su_mean 0.000
_refine_ls_structure_factor_coef Fsqd
_refine_ls_weighting_details 'calc w=1/[\s^2^(Fo^2^)+(0.1215P)^2^+1.6133P] where P=(Fo^2^+2Fc^2^)/3'
_refine_ls_weighting_scheme calc
_refine_ls_wR_factor_gt 0.1818
_refine_ls_wR_factor_ref 0.1905
_reflns_number_gt 6119
_reflns_number_total 7824
_reflns_threshold_expression >2sigma(I)
_cod_data_source_file ic500629y_si_002.cif
_cod_data_source_block 4
_cod_depositor_comments
;
The following automatic conversions were performed:

'_symmetry_cell_setting' value 'Cubic' changed to 'cubic' according
to
/usr/data/users/saulius/crontab/automatic-downloads/rss-feeds/ACS/lib/dictionaries/cif_core.dic
dictionary named 'cif_core.dic' version 2.4.2 from 2011-04-26.

Automatic conversion script
Id: cif_fix_values 2281 2013-09-26 08:29:07Z andrius 

 Adding full bibliography for 4340303--4340306.cif.
;
_cod_original_sg_symbol_H-M Pa-3
_cod_database_code 4340306

loop_
_symmetry_equiv_pos_as_xyz
'x, y, z'
'-x+1/2, -y, z+1/2'
'-x, y+1/2, -z+1/2'
'x+1/2, -y+1/2, -z'
'z, x, y'
'z+1/2, -x+1/2, -y'
'-z+1/2, -x, y+1/2'
'-z, x+1/2, -y+1/2'
'y, z, x'
'-y, z+1/2, -x+1/2'
'y+1/2, -z+1/2, -x'
'-y+1/2, -z, x+1/2'
'-x, -y, -z'
'x-1/2, y, -z-1/2'
'x, -y-1/2, z-1/2'
'-x-1/2, y-1/2, z'
'-z, -x, -y'
'-z-1/2, x-1/2, y'
'z-1/2, x, -y-1/2'
'z, -x-1/2, y-1/2'
'-y, -z, -x'
'y, -z-1/2, x-1/2'
'-y-1/2, z-1/2, x'
'y-1/2, z, -x-1/2'

loop_
_atom_site_label
_atom_site_type_symbol
_atom_site_fract_x
_atom_site_fract_y
_atom_site_fract_z
_atom_site_U_iso_or_equiv
_atom_site_adp_type
_atom_site_occupancy
_atom_site_symmetry_multiplicity
_atom_site_calc_flag
_atom_site_refinement_flags
_atom_site_disorder_assembly
_atom_site_disorder_group
Ti1 Ti 0.969980(11) 0.100019(10) 0.024154(11) 0.02910(10) Uani 1 1 d . . .
O1 O 1.03133(4) 0.07686(4) -0.03281(4) 0.03014(19) Uani 1 1 d . . .
O2 O 0.94282(5) 0.16543(5) -0.03794(5) 0.0367(2) Uani 1 1 d . . .
O3 O 0.88558(5) 0.12666(5) 0.05717(5) 0.0365(2) Uani 1 1 d . . .
O1S O 1.00954(5) 0.15372(5) 0.06983(5) 0.0403(2) Uani 1 1 d . . .
C1 C 0.93508(6) 0.16211(6) -0.09501(6) 0.0330(3) Uani 1 1 d . . .
C2 C 0.91571(6) 0.21917(6) -0.12716(7) 0.0356(3) Uani 1 1 d . . .
C3 C 0.91229(9) 0.22103(8) -0.19067(8) 0.0468(4) Uani 1 1 d . . .
H3 H 0.9222 0.1857 -0.2140 0.056 Uiso 1 1 calc R . .
C4 C 0.89443(11) 0.27437(9) -0.21998(9) 0.0571(5) Uani 1 1 d . . .
H4 H 0.8922 0.2750 -0.2635 0.069 Uiso 1 1 calc R . .
C5 C 0.87965(9) 0.32703(8) -0.18752(9) 0.0494(4) Uani 1 1 d . A .
C6 C 0.88313(9) 0.32424(8) -0.12412(9) 0.0499(4) Uani 1 1 d . . .
H6 H 0.8730 0.3595 -0.1007 0.060 Uiso 1 1 calc R . .
C7 C 0.90108(8) 0.27129(8) -0.09423(8) 0.0453(4) Uani 1 1 d . . .
H7 H 0.9034 0.2707 -0.0508 0.054 Uiso 1 1 calc R . .
C8 C 0.85820(16) 0.38512(11) -0.22073(12) 0.0788(8) Uani 1 1 d . . .
C9 C 0.8932(2) 0.39543(15) -0.27982(16) 0.1005(12) Uani 1 1 d . A .
H9A H 0.8757 0.4305 -0.3017 0.151 Uiso 1 1 calc R . .
H9B H 0.8903 0.3587 -0.3056 0.151 Uiso 1 1 calc R . .
H9C H 0.9363 0.4037 -0.2704 0.151 Uiso 1 1 calc R . .
C10 C 0.78956(19) 0.3711(2) -0.2427(2) 0.1322(17) Uani 1 1 d . A .
H10A H 0.7664 0.3529 -0.2089 0.198 Uiso 1 1 calc R . .
H10B H 0.7905 0.3425 -0.2774 0.198 Uiso 1 1 calc R . .
H10C H 0.7698 0.4094 -0.2555 0.198 Uiso 1 1 calc R . .
C11A C 0.8452(4) 0.4360(2) -0.1814(3) 0.0900(18) Uani 0.60 1 d PU A 1
H11A H 0.8782 0.4406 -0.1514 0.135 Uiso 0.60 1 calc PR A 1
H11B H 0.8064 0.4288 -0.1599 0.135 Uiso 0.60 1 calc PR A 1
H11C H 0.8419 0.4735 -0.2059 0.135 Uiso 0.60 1 calc PR A 1
C11B C 0.8677(2) 0.44402(12) -0.17795(16) 0.100(4) Uani 0.40 1 d PU A 2
H11D H 0.8559 0.4810 -0.2006 0.150 Uiso 0.40 1 calc PR A 2
H11E H 0.9108 0.4470 -0.1659 0.150 Uiso 0.40 1 calc PR A 2
H11F H 0.8421 0.4402 -0.1413 0.150 Uiso 0.40 1 calc PR A 2
C12 C 1.0248(2) 0.20896(12) 0.09274(16) 0.1300(16) Uani 1 1 d RU . .
H12 H 1.0694 0.2070 0.0825 0.156 Uiso 1 1 calc R A 1
C13 C 1.0108(2) 0.26266(12) 0.05714(16) 0.188(3) Uani 1 1 d RU A .
H13A H 1.0261 0.2991 0.0784 0.282 Uiso 1 1 calc R . .
H13B H 0.9663 0.2660 0.0519 0.282 Uiso 1 1 calc R . .
H13C H 1.0304 0.2595 0.0169 0.282 Uiso 1 1 calc R . .
C14A C 1.0320(2) 0.21326(12) 0.15934(16) 0.158(5) Uani 0.48 1 d PRU A 1
H14A H 1.0414 0.1726 0.1760 0.237 Uiso 0.48 1 calc PR A 1
H14B H 0.9939 0.2285 0.1776 0.237 Uiso 0.48 1 calc PR A 1
H14C H 1.0656 0.2415 0.1690 0.237 Uiso 0.48 1 calc PR A 1
C14B C 1.0083(2) 0.22155(12) 0.15825(16) 0.168(8) Uani 0.19 1 d PRU A 2
H14D H 1.0175 0.1854 0.1832 0.252 Uiso 0.19 1 calc PR A 2
H14E H 0.9644 0.2309 0.1611 0.252 Uiso 0.19 1 calc PR A 2
H14F H 1.0320 0.2566 0.1732 0.252 Uiso 0.19 1 calc PR A 2
C14C C 1.0674(2) 0.20175(12) 0.14765(16) 0.155(7) Uani 0.33 1 d PRU A 3
H14G H 1.0668 0.1590 0.1615 0.232 Uiso 0.33 1 calc PR A 3
H14H H 1.0535 0.2285 0.1809 0.232 Uiso 0.33 1 calc PR A 3
H14I H 1.1092 0.2131 0.1358 0.232 Uiso 0.33 1 calc PR A 3

loop_
_atom_site_aniso_label
_atom_site_aniso_U_11
_atom_site_aniso_U_22
_atom_site_aniso_U_33
_atom_site_aniso_U_23
_atom_site_aniso_U_13
_atom_site_aniso_U_12
Ti1 0.03031(13) 0.02697(13) 0.03002(13) -0.00186(7) -0.00149(7) 0.00040(7)
O1 0.0292(4) 0.0282(4) 0.0331(4) -0.0008(3) 0.0009(3) -0.0008(3)
O2 0.0402(5) 0.0326(5) 0.0373(5) 0.0041(4) -0.0014(4) 0.0040(4)
O3 0.0348(5) 0.0362(5) 0.0384(5) -0.0030(4) 0.0036(4) 0.0043(4)
O1S 0.0428(5) 0.0354(5) 0.0426(5) -0.0070(4) -0.0069(4) -0.0040(4)
C1 0.0287(5) 0.0324(6) 0.0378(6) 0.0058(5) -0.0003(4) 0.0007(4)
C2 0.0340(6) 0.0336(6) 0.0390(6) 0.0065(5) -0.0014(5) 0.0021(5)
C3 0.0631(10) 0.0371(7) 0.0403(7) 0.0061(6) -0.0009(7) 0.0046(7)
C4 0.0862(14) 0.0473(9) 0.0379(8) 0.0098(7) -0.0044(8) 0.0095(9)
C5 0.0593(10) 0.0407(8) 0.0481(8) 0.0132(6) -0.0017(7) 0.0081(7)
C6 0.0644(11) 0.0391(7) 0.0462(8) 0.0063(6) 0.0002(7) 0.0134(7)
C7 0.0561(9) 0.0404(7) 0.0394(7) 0.0059(6) -0.0009(6) 0.0111(6)
C8 0.125(2) 0.0543(11) 0.0573(12) 0.0226(10) 0.0075(13) 0.0348(13)
C9 0.147(3) 0.0750(18) 0.0798(19) 0.0400(15) 0.0159(19) 0.0157(18)
C10 0.118(3) 0.156(4) 0.123(3) 0.063(3) -0.005(2) 0.073(3)
C11A 0.144(5) 0.044(2) 0.081(4) 0.012(2) -0.025(3) 0.020(3)
C11B 0.183(10) 0.036(3) 0.080(5) 0.011(3) -0.024(6) 0.002(4)
C12 0.200(4) 0.0701(19) 0.120(3) -0.0198(19) -0.048(3) -0.037(2)
C13 0.269(6) 0.060(2) 0.235(6) -0.011(3) -0.098(5) -0.026(3)
C14A 0.251(14) 0.136(7) 0.088(6) -0.059(5) -0.009(6) -0.059(8)
C14B 0.261(19) 0.141(13) 0.102(11) -0.071(10) 0.007(13) -0.042(14)
C14C 0.251(17) 0.132(9) 0.082(7) -0.030(6) -0.061(9) -0.081(10)

loop_
_atom_type_symbol
_atom_type_description
_atom_type_scat_dispersion_real
_atom_type_scat_dispersion_imag
_atom_type_scat_source
C C 0.0024 0.0013 'International Tables Vol C Tables 4.2.6.8 and 6.1.1.4'
H H 0.0000 0.0000 'International Tables Vol C Tables 4.2.6.8 and 6.1.1.4'
N N 0.0048 0.0027 'International Tables Vol C Tables 4.2.6.8 and 6.1.1.4'
O O 0.0087 0.0050 'International Tables Vol C Tables 4.2.6.8 and 6.1.1.4'
Ti Ti 0.2517 0.3777 'International Tables Vol C Tables 4.2.6.8 and 6.1.1.4'

loop_
_geom_angle_atom_site_label_1
_geom_angle_atom_site_label_2
_geom_angle_atom_site_label_3
_geom_angle
_geom_angle_site_symmetry_1
_geom_angle_site_symmetry_3
O1S Ti1 O1 101.46(5) . 5_645
O1S Ti1 O1 101.66(5) . .
O1 Ti1 O1 102.15(6) 5_645 .
O1S Ti1 O2 93.00(5) . .
O1 Ti1 O2 160.47(5) 5_645 .
O1 Ti1 O2 87.50(5) . .
O1S Ti1 O3 93.00(5) . .
O1 Ti1 O3 88.98(4) 5_645 .
O1 Ti1 O3 159.30(4) . .
O2 Ti1 O3 77.11(4) . .
O1S Ti1 O1 178.72(5) . 21_656
O1 Ti1 O1 77.72(4) 5_645 21_656
O1 Ti1 O1 77.62(4) . 21_656
O2 Ti1 O1 88.02(4) . 21_656
O3 Ti1 O1 87.97(4) . 21_656
O1S Ti1 Ti1 142.90(4) . 17_665
O1 Ti1 Ti1 98.16(3) 5_645 17_665
O1 Ti1 Ti1 43.06(3) . 17_665
O2 Ti1 Ti1 77.22(3) . 17_665
O3 Ti1 Ti1 118.64(3) . 17_665
O1 Ti1 Ti1 36.69(3) 21_656 17_665
O1S Ti1 Ti1 142.66(4) . 21_656
O1 Ti1 Ti1 43.03(3) 5_645 21_656
O1 Ti1 Ti1 98.13(3) . 21_656
O2 Ti1 Ti1 119.34(3) . 21_656
O3 Ti1 Ti1 78.04(3) . 21_656
O1 Ti1 Ti1 36.82(3) 21_656 21_656
Ti1 Ti1 Ti1 68.218(10) 17_665 21_656
Ti1 O1 Ti1 134.52(6) 9_654 .
Ti1 O1 Ti1 100.28(4) 9_654 17_665
Ti1 O1 Ti1 100.12(4) . 17_665
C1 O2 Ti1 130.60(10) . .
C1 O3 Ti1 129.05(9) 21_656 .
C12 O1S Ti1 157.70(18) . .
O2 C1 O3 124.87(12) . 17_665
O2 C1 C2 117.10(13) . .
O3 C1 C2 118.02(12) 17_665 .
C7 C2 C3 118.83(13) . .
C7 C2 C1 120.54(13) . .
C3 C2 C1 120.63(14) . .
C4 C3 C2 120.06(17) . .
C3 C4 C5 121.73(17) . .
C6 C5 C4 117.39(15) . .
C6 C5 C8 121.63(18) . .
C4 C5 C8 120.95(18) . .
C7 C6 C5 121.50(17) . .
C2 C7 C6 120.49(16) . .
C11A C8 C9 119.7(4) . .
C11A C8 C5 114.7(3) . .
C9 C8 C5 111.8(2) . .
C11A C8 C11B 18.9(4) . .
C9 C8 C11B 108.2(3) . .
C5 C8 C11B 110.4(2) . .
C11A C8 C10 98.2(4) . .
C9 C8 C10 104.2(3) . .
C5 C8 C10 105.6(2) . .
C11B C8 C10 116.6(3) . .
O1S C12 C13 118.43(15) . .
O1S C12 C14A 116.87(16) . .
C13 C12 C14A 120.4 . .
O1S C12 C14B 117.27(18) . .
C13 C12 C14B 108.3 . .
C14A C12 C14B 21.3 . .
O1S C12 C14C 110.49(16) . .
C13 C12 C14C 129.6 . .
C14A C12 C14C 33.0 . .
C14B C12 C14C 54.3 . .

loop_
_geom_bond_atom_site_label_1
_geom_bond_atom_site_label_2
_geom_bond_distance
_geom_bond_site_symmetry_2
Ti1 O1S 1.7640(11) .
Ti1 O1 1.8904(10) 5_645
Ti1 O1 1.8954(10) .
Ti1 O2 2.0553(11) .
Ti1 O3 2.0613(10) .
Ti1 O1 2.1590(10) 21_656
Ti1 Ti1 3.1131(5) 17_665
Ti1 Ti1 3.1131(5) 21_656
O1 Ti1 1.8904(10) 9_654
O1 Ti1 2.1590(10) 17_665
O2 C1 1.2588(17) .
O3 C1 1.2604(18) 21_656
O1S C12 1.347(2) .
C1 O3 1.2603(18) 17_665
C1 C2 1.4903(19) .
C2 C7 1.383(2) .
C2 C3 1.388(2) .
C3 C4 1.384(2) .
C4 C5 1.388(3) .
C5 C6 1.387(3) .
C5 C8 1.533(3) .
C6 C7 1.383(2) .
C8 C11A 1.433(6) .
C8 C9 1.515(4) .
C8 C11B 1.602(4) .
C8 C10 1.602(6) .
C12 C13 1.4387 .
C12 C14A 1.4647 .
C12 C14B 1.4997 .
C12 C14C 1.5241 .

loop_
_platon_squeeze_void_nr
_platon_squeeze_void_average_x
_platon_squeeze_void_average_y
_platon_squeeze_void_average_z
_platon_squeeze_void_volume
_platon_squeeze_void_count_electrons
1 0.000 0.000 0.500 419.6 8.3
2 0.000 0.500 0.000 419.8 8.3
3 0.500 0.000 1.000 419.7 8.3
4 0.500 0.500 0.500 419.9 8.3
